data_4135623
loop_
_publ_author_name
'Sedgwick, Adam C.'
'Yan, Kai-Cheng'
'Mangel, Daniel N.'
'Shang, Ying'
'Steinbrueck, Axel'
'Han, Hai-Hao'
'Brewster, 2nd, James T'
'Hu, Xi-Le'
'Snelson, Dylan W.'
'Lynch, Vincent M.'
'Tian, He'
'He, Xiao-Peng'
'Sessler, Jonathan L.'

_publ_section_title
;
 Deferasirox (ExJade): An FDA-Approved AIEgen Platform with Unique
 Photophysical Properties.
;
_journal_issue 3
_journal_name_full 'Journal of the American Chemical Society'
_journal_page_first 1278
_journal_page_last 1283
_journal_paper_doi 10.1021/jacs.0c11641
_journal_volume 143
_journal_year 2021
_chemical_absolute_configuration ad
_chemical_formula_moiety 'C27 H18 N4 O2 S'
_chemical_formula_sum 'C27 H18 N4 O2 S'
_chemical_formula_weight 462.51
_space_group_crystal_system orthorhombic
_space_group_IT_number 29
_space_group_name_Hall 'P 2c -2ac'
_space_group_name_H-M_alt 'P c a 21'
_atom_sites_solution_hydrogens mixed
_audit_creation_method SHELXL-2016/6
_cell_angle_alpha 90
_cell_angle_beta 90
_cell_angle_gamma 90
_cell_formula_units_Z 4
_cell_length_a 31.4363(9)
_cell_length_b 8.9581(2)
_cell_length_c 7.7402(2)
_cell_measurement_reflns_used 17031
_cell_measurement_temperature 100(2)
_cell_measurement_theta_max 25.8
_cell_measurement_theta_min 2.24
_cell_volume 2179.71(10)
_computing_cell_refinement 'CrysAlisPro V 1.171.39.46, Agilent Technologies'
_computing_data_collection 'CrystalClear 1.40 (Rigaku Inc., 2008)'
_computing_data_reduction 'CrysAlisPro V 1.171.39.46, Agilent Technologies'
_computing_molecular_graphics 'XP SHELXTL/PC, Siemens Analytical'
_computing_publication_material 'XP SHELXTL/PC, Siemens Analytical'
_computing_structure_refinement 'SHELXL-2016/6 (Sheldrick, 2015)'
_computing_structure_solution
;

Sheldrick. G. M.  (2015) SHELXT. Acta Cryst. A71, 3-8.

;
_diffrn_ambient_temperature 100(2)
_diffrn_measured_fraction_theta_full 1.000
_diffrn_measured_fraction_theta_max 1.000
_diffrn_measurement_device_type 'Rigaku AFC-12 with Saturn 724+ CCD'
_diffrn_measurement_method \w-scans
_diffrn_radiation_type MoK\a
_diffrn_radiation_wavelength 0.71073
_diffrn_reflns_av_R_equivalents 0.0587
_diffrn_reflns_av_unetI/netI 0.0294
_diffrn_reflns_Laue_measured_fraction_full 1.000
_diffrn_reflns_Laue_measured_fraction_max 1.000
_diffrn_reflns_limit_h_max 38
_diffrn_reflns_limit_h_min -38
_diffrn_reflns_limit_k_max 10
_diffrn_reflns_limit_k_min -10
_diffrn_reflns_limit_l_max 9
_diffrn_reflns_limit_l_min -9
_diffrn_reflns_number 39809
_diffrn_reflns_point_group_measured_fraction_full 1.000
_diffrn_reflns_point_group_measured_fraction_max 1.000
_diffrn_reflns_theta_full 25.242
_diffrn_reflns_theta_max 25.679
_diffrn_reflns_theta_min 2.274
_diffrn_source 'sealed fine focus tube'
_exptl_absorpt_coefficient_mu 0.183
_exptl_absorpt_correction_T_max 1.00
_exptl_absorpt_correction_T_min 0.808
_exptl_absorpt_correction_type multi-scan
_exptl_absorpt_process_details
;
CrysAlisPro 1.171.39.46 (Rigaku Oxford Diffraction, 2018)
Empirical absorption correction using spherical harmonics,
 implemented in SCALE3 ABSPACK scaling algorithm.
;
_exptl_crystal_colour colorless
_exptl_crystal_density_diffrn 1.409
_exptl_crystal_description needle
_exptl_crystal_F_000 960
_exptl_crystal_size_max 0.320
_exptl_crystal_size_mid 0.060
_exptl_crystal_size_min 0.060
_refine_diff_density_max 0.213
_refine_diff_density_min -0.214
_refine_diff_density_rms 0.037
_refine_ls_abs_structure_details
;
 Flack x determined using 1604 quotients [(I+)-(I-)]/[(I+)+(I-)]
 (Parsons, Flack and Wagner, Acta Cryst. B69 (2013) 249-259).
;
_refine_ls_abs_structure_Flack -0.01(3)
_refine_ls_extinction_method none
_refine_ls_goodness_of_fit_ref 1.044
_refine_ls_hydrogen_treatment mixed
_refine_ls_matrix_type full
_refine_ls_number_parameters 315
_refine_ls_number_reflns 4137
_refine_ls_number_restraints 1
_refine_ls_restrained_S_all 1.044
_refine_ls_R_factor_all 0.0389
_refine_ls_R_factor_gt 0.0347
_refine_ls_shift/su_max 0.000
_refine_ls_shift/su_mean 0.000
_refine_ls_structure_factor_coef Fsqd
_refine_ls_weighting_details 'w=1/[\s^2^(Fo^2^)+(0.0365P)^2^+0.6119P] where P=(Fo^2^+2Fc^2^)/3'
_refine_ls_weighting_scheme calc
_refine_ls_wR_factor_gt 0.0744
_refine_ls_wR_factor_ref 0.0761
_reflns_Friedel_coverage 0.852
_reflns_Friedel_fraction_full 1.000
_reflns_Friedel_fraction_max 1.000
_reflns_number_gt 3870
_reflns_number_total 4137
_reflns_threshold_expression 'I > 2\s(I)'
_cod_data_source_file ja0c11641_si_004.cif
_cod_data_source_block shelx
_cod_database_code 4135623
_shelx_shelxl_version_number 2016/6
_shelx_space_group_comment
;
The symmetry employed for this shelxl refinement is uniquely defined
by the following loop, which should always be used as a source of
symmetry information in preference to the above space-group names.
They are only intended as comments.
;
_shelx_estimated_absorpt_t_min 0.944
_shelx_estimated_absorpt_t_max 0.989

loop_
_space_group_symop_operation_xyz
'x, y, z'
'-x, -y, z+1/2'
'x+1/2, -y, z'
'-x+1/2, y, z+1/2'

loop_
_atom_site_label
_atom_site_type_symbol
_atom_site_fract_x
_atom_site_fract_y
_atom_site_fract_z
_atom_site_U_iso_or_equiv
_atom_site_adp_type
_atom_site_occupancy
_atom_site_site_symmetry_order
_atom_site_calc_flag
_atom_site_refinement_flags_posn
_atom_site_refinement_flags_adp
_atom_site_refinement_flags_occupancy
_atom_site_disorder_assembly
_atom_site_disorder_group
C1 C 0.34617(8) 0.4917(3) 0.9945(4) 0.0171(6) Uani 1 1 d . . . . .
C2 C 0.32731(8) 0.2992(3) 0.8544(4) 0.0166(6) Uani 1 1 d . . . . .
C3 C 0.34954(8) 0.6042(3) 1.1313(4) 0.0184(6) Uani 1 1 d . . . . .
C4 C 0.37608(9) 0.7297(3) 1.1102(4) 0.0223(7) Uani 1 1 d . . . . .
C5 C 0.37921(10) 0.8345(3) 1.2417(4) 0.0264(7) Uani 1 1 d . . . . .
H5 H 0.397241 0.918803 1.227893 0.032 Uiso 1 1 calc R U . . .
C6 C 0.35636(10) 0.8171(3) 1.3921(4) 0.0280(7) Uani 1 1 d . . . . .
H6 H 0.358512 0.889800 1.481000 0.034 Uiso 1 1 calc R U . . .
C7 C 0.33021(10) 0.6940(3) 1.4145(4) 0.0263(7) Uani 1 1 d . . . . .
H7 H 0.314738 0.681821 1.518934 0.032 Uiso 1 1 calc R U . . .
C8 C 0.32672(9) 0.5893(3) 1.2847(4) 0.0218(6) Uani 1 1 d . . . . .
H8 H 0.308495 0.505705 1.300014 0.026 Uiso 1 1 calc R U . . .
C9 C 0.30539(8) 0.1596(3) 0.8070(4) 0.0170(6) Uani 1 1 d . . . . .
C10 C 0.26432(9) 0.1708(3) 0.7371(4) 0.0206(6) Uani 1 1 d . . . . .
C11 C 0.24147(9) 0.0423(3) 0.7037(4) 0.0241(7) Uani 1 1 d . . . . .
H11 H 0.213551 0.048900 0.657273 0.029 Uiso 1 1 calc R U . . .
C12 C 0.25927(9) -0.0966(3) 0.7378(4) 0.0240(7) Uani 1 1 d . . . . .
H12 H 0.243425 -0.184545 0.714159 0.029 Uiso 1 1 calc R U . . .
C13 C 0.29982(9) -0.1081(3) 0.8058(4) 0.0234(7) Uani 1 1 d . . . . .
H13 H 0.311854 -0.203505 0.827851 0.028 Uiso 1 1 calc R U . . .
C14 C 0.32277(9) 0.0201(3) 0.8416(4) 0.0198(6) Uani 1 1 d . . . . .
H14 H 0.350470 0.012719 0.889926 0.024 Uiso 1 1 calc R U . . .
C15 C 0.37461(8) 0.3461(3) 0.5944(4) 0.0176(6) Uani 1 1 d . . . . .
C16 C 0.35483(8) 0.2550(3) 0.4745(4) 0.0179(6) Uani 1 1 d . . . . .
H16 H 0.327934 0.211789 0.499683 0.022 Uiso 1 1 calc R U . . .
C17 C 0.37437(9) 0.2272(3) 0.3180(4) 0.0185(6) Uani 1 1 d . . . . .
H17 H 0.360792 0.164104 0.236162 0.022 Uiso 1 1 calc R U . . .
C18 C 0.41371(9) 0.2902(3) 0.2782(4) 0.0175(6) Uani 1 1 d . . . . .
C19 C 0.43263(9) 0.3839(3) 0.3996(4) 0.0209(6) Uani 1 1 d . . . . .
H19 H 0.459210 0.429080 0.373505 0.025 Uiso 1 1 calc R U . . .
C20 C 0.41371(8) 0.4124(3) 0.5561(4) 0.0207(6) Uani 1 1 d . . . . .
H20 H 0.427062 0.476508 0.637477 0.025 Uiso 1 1 calc R U . . .
C21 C 0.43382(9) 0.2564(3) 0.1123(4) 0.0190(6) Uani 1 1 d . . . . .
C22 C 0.48124(9) 0.2446(3) -0.1408(4) 0.0215(6) Uani 1 1 d . . . . .
C23 C 0.51033(9) 0.2447(3) -0.2743(4) 0.0232(7) Uani 1 1 d . . . . .
H23 H 0.534333 0.309091 -0.271958 0.028 Uiso 1 1 calc R U . . .
C24 C 0.50363(10) 0.1485(3) -0.4118(4) 0.0270(7) Uani 1 1 d . . . . .
H24 H 0.523153 0.147573 -0.505502 0.032 Uiso 1 1 calc R U . . .
C25 C 0.46848(10) 0.0529(3) -0.4143(4) 0.0272(7) Uani 1 1 d . . . . .
H25 H 0.464368 -0.011864 -0.510080 0.033 Uiso 1 1 calc R U . . .
C26 C 0.43979(9) 0.0512(3) -0.2803(4) 0.0245(7) Uani 1 1 d . . . . .
H26 H 0.416260 -0.015334 -0.281986 0.029 Uiso 1 1 calc R U . . .
C27 C 0.44576(9) 0.1492(3) -0.1410(4) 0.0202(6) Uani 1 1 d . . . . .
N1 N 0.36827(7) 0.5001(3) 0.8490(3) 0.0188(5) Uani 1 1 d . . . . .
N2 N 0.35586(7) 0.3763(2) 0.7588(3) 0.0172(5) Uani 1 1 d . . . . .
N3 N 0.32027(7) 0.3692(2) 1.0025(3) 0.0174(5) Uani 1 1 d . . . . .
N4 N 0.41963(7) 0.1599(3) 0.0030(3) 0.0192(5) Uani 1 1 d . . . . .
O1 O 0.39959(7) 0.7540(3) 0.9646(3) 0.0291(5) Uani 1 1 d . . . . .
O2 O 0.24997(7) 0.3112(2) 0.7051(3) 0.0292(5) Uani 1 1 d . . . . .
S1 S 0.48114(2) 0.34812(8) 0.04946(10) 0.02455(18) Uani 1 1 d . . . . .
H1O H 0.3955(13) 0.688(5) 0.895(5) 0.048(13) Uiso 1 1 d . . . . .
H2O H 0.2267(14) 0.328(5) 0.630(6) 0.064(13) Uiso 1 1 d . . . . .

loop_
_atom_site_aniso_label
_atom_site_aniso_U_11
_atom_site_aniso_U_22
_atom_site_aniso_U_33
_atom_site_aniso_U_23
_atom_site_aniso_U_13
_atom_site_aniso_U_12
C1 0.0158(14) 0.0168(13) 0.0187(15) -0.0009(11) -0.0024(11) 0.0035(11)
C2 0.0134(13) 0.0183(14) 0.0180(14) 0.0011(12) -0.0020(11) 0.0011(11)
C3 0.0170(13) 0.0174(14) 0.0209(15) -0.0034(12) -0.0039(12) 0.0032(12)
C4 0.0213(15) 0.0221(16) 0.0235(16) -0.0016(12) -0.0013(12) 0.0023(13)
C5 0.0265(17) 0.0188(15) 0.0338(19) -0.0066(14) -0.0020(14) -0.0016(13)
C6 0.0312(17) 0.0233(16) 0.0295(18) -0.0116(14) -0.0041(14) 0.0022(14)
C7 0.0299(17) 0.0276(17) 0.0215(16) -0.0034(13) 0.0004(13) 0.0053(15)
C8 0.0230(15) 0.0196(14) 0.0228(16) -0.0016(13) -0.0018(13) 0.0010(13)
C9 0.0167(14) 0.0210(14) 0.0132(14) -0.0022(11) 0.0027(11) -0.0021(11)
C10 0.0200(15) 0.0231(15) 0.0187(15) -0.0012(12) 0.0005(12) -0.0003(12)
C11 0.0190(15) 0.0315(17) 0.0218(16) -0.0042(13) -0.0036(13) -0.0041(13)
C12 0.0270(17) 0.0233(15) 0.0216(16) -0.0040(13) 0.0023(13) -0.0103(13)
C13 0.0286(16) 0.0171(14) 0.0247(17) -0.0021(12) 0.0022(13) -0.0009(13)
C14 0.0167(13) 0.0230(15) 0.0196(15) -0.0016(12) 0.0006(12) 0.0023(12)
C15 0.0193(14) 0.0163(14) 0.0171(16) 0.0008(11) 0.0013(11) 0.0042(12)
C16 0.0154(13) 0.0187(14) 0.0197(15) 0.0017(12) -0.0004(12) -0.0013(12)
C17 0.0192(14) 0.0164(14) 0.0200(16) -0.0004(12) -0.0038(11) 0.0005(11)
C18 0.0186(14) 0.0154(13) 0.0185(15) 0.0019(12) -0.0001(12) 0.0036(11)
C19 0.0191(14) 0.0199(15) 0.0237(17) 0.0033(12) 0.0004(13) -0.0015(13)
C20 0.0207(13) 0.0189(14) 0.0225(15) -0.0010(13) -0.0002(13) -0.0021(12)
C21 0.0194(14) 0.0184(14) 0.0191(15) 0.0043(12) 0.0001(12) 0.0001(12)
C22 0.0232(15) 0.0202(15) 0.0212(16) -0.0007(12) -0.0008(13) 0.0038(12)
C23 0.0203(15) 0.0220(15) 0.0272(17) 0.0025(13) 0.0040(13) 0.0012(12)
C24 0.0283(16) 0.0283(16) 0.0244(19) 0.0000(13) 0.0082(13) 0.0070(14)
C25 0.0323(16) 0.0272(16) 0.0222(18) -0.0062(13) 0.0020(13) 0.0076(14)
C26 0.0261(15) 0.0215(16) 0.0258(17) -0.0015(13) -0.0003(13) 0.0000(13)
C27 0.0192(14) 0.0235(15) 0.0180(15) 0.0023(12) 0.0010(12) 0.0040(12)
N1 0.0205(12) 0.0176(12) 0.0184(12) -0.0028(10) 0.0003(10) -0.0017(10)
N2 0.0180(12) 0.0177(12) 0.0160(12) -0.0038(10) -0.0008(9) -0.0007(10)
N3 0.0167(11) 0.0169(12) 0.0186(13) -0.0019(10) -0.0013(9) 0.0009(9)
N4 0.0188(12) 0.0211(12) 0.0178(13) -0.0002(10) 0.0001(10) 0.0019(10)
O1 0.0324(12) 0.0254(12) 0.0294(14) -0.0084(10) 0.0076(10) -0.0091(10)
O2 0.0252(11) 0.0229(11) 0.0396(14) -0.0014(10) -0.0136(10) 0.0039(10)
S1 0.0219(4) 0.0271(4) 0.0246(4) -0.0052(3) 0.0046(3) -0.0054(3)

loop_
_atom_type_symbol
_atom_type_description
_atom_type_scat_dispersion_real
_atom_type_scat_dispersion_imag
_atom_type_scat_source
C C 0.0033 0.0016 'International Tables Vol C Tables 4.2.6.8 and 6.1.1.4'
H H 0.0000 0.0000 'International Tables Vol C Tables 4.2.6.8 and 6.1.1.4'
N N 0.0061 0.0033 'International Tables Vol C Tables 4.2.6.8 and 6.1.1.4'
O O 0.0106 0.0060 'International Tables Vol C Tables 4.2.6.8 and 6.1.1.4'
S S 0.1246 0.1234 'International Tables Vol C Tables 4.2.6.8 and 6.1.1.4'

loop_
_geom_angle_atom_site_label_1
_geom_angle_atom_site_label_2
_geom_angle_atom_site_label_3
_geom_angle
_geom_angle_site_symmetry_1
_geom_angle_site_symmetry_3
_geom_angle_publ_flag
N1 C1 N3 113.3(2) . . ?
N1 C1 C3 122.5(3) . . ?
N3 C1 C3 124.2(2) . . ?
N3 C2 N2 110.0(2) . . ?
N3 C2 C9 122.6(2) . . ?
N2 C2 C9 127.4(3) . . ?
C8 C3 C4 118.7(3) . . ?
C8 C3 C1 120.8(3) . . ?
C4 C3 C1 120.5(3) . . ?
O1 C4 C5 117.3(3) . . ?
O1 C4 C3 122.9(3) . . ?
C5 C4 C3 119.8(3) . . ?
C6 C5 C4 120.4(3) . . ?
C6 C5 H5 119.8 . . ?
C4 C5 H5 119.8 . . ?
C5 C6 C7 120.4(3) . . ?
C5 C6 H6 119.8 . . ?
C7 C6 H6 119.8 . . ?
C8 C7 C6 119.8(3) . . ?
C8 C7 H7 120.1 . . ?
C6 C7 H7 120.1 . . ?
C7 C8 C3 120.9(3) . . ?
C7 C8 H8 119.5 . . ?
C3 C8 H8 119.5 . . ?
C14 C9 C10 120.0(2) . . ?
C14 C9 C2 122.1(2) . . ?
C10 C9 C2 117.7(2) . . ?
O2 C10 C11 124.4(3) . . ?
O2 C10 C9 116.2(2) . . ?
C11 C10 C9 119.4(3) . . ?
C10 C11 C12 120.1(3) . . ?
C10 C11 H11 120.0 . . ?
C12 C11 H11 120.0 . . ?
C13 C12 C11 120.7(3) . . ?
C13 C12 H12 119.7 . . ?
C11 C12 H12 119.7 . . ?
C12 C13 C14 119.6(3) . . ?
C12 C13 H13 120.2 . . ?
C14 C13 H13 120.2 . . ?
C13 C14 C9 120.1(3) . . ?
C13 C14 H14 119.9 . . ?
C9 C14 H14 119.9 . . ?
C16 C15 C20 120.3(3) . . ?
C16 C15 N2 121.6(2) . . ?
C20 C15 N2 118.1(2) . . ?
C17 C16 C15 119.7(2) . . ?
C17 C16 H16 120.2 . . ?
C15 C16 H16 120.2 . . ?
C16 C17 C18 121.0(3) . . ?
C16 C17 H17 119.5 . . ?
C18 C17 H17 119.5 . . ?
C19 C18 C17 118.3(3) . . ?
C19 C18 C21 122.1(3) . . ?
C17 C18 C21 119.6(3) . . ?
C20 C19 C18 121.4(3) . . ?
C20 C19 H19 119.3 . . ?
C18 C19 H19 119.3 . . ?
C19 C20 C15 119.3(3) . . ?
C19 C20 H20 120.4 . . ?
C15 C20 H20 120.4 . . ?
N4 C21 C18 124.4(3) . . ?
N4 C21 S1 115.0(2) . . ?
C18 C21 S1 120.6(2) . . ?
C23 C22 C27 121.7(3) . . ?
C23 C22 S1 129.4(2) . . ?
C27 C22 S1 108.9(2) . . ?
C22 C23 C24 118.3(3) . . ?
C22 C23 H23 120.8 . . ?
C24 C23 H23 120.8 . . ?
C23 C24 C25 120.8(3) . . ?
C23 C24 H24 119.6 . . ?
C25 C24 H24 119.6 . . ?
C26 C25 C24 121.0(3) . . ?
C26 C25 H25 119.5 . . ?
C24 C25 H25 119.5 . . ?
C25 C26 C27 119.0(3) . . ?
C25 C26 H26 120.5 . . ?
C27 C26 H26 120.5 . . ?
N4 C27 C26 125.5(3) . . ?
N4 C27 C22 115.3(3) . . ?
C26 C27 C22 119.2(3) . . ?
C1 N1 N2 103.8(2) . . ?
C2 N2 N1 108.9(2) . . ?
C2 N2 C15 131.6(2) . . ?
N1 N2 C15 119.4(2) . . ?
C2 N3 C1 103.9(2) . . ?
C21 N4 C27 111.6(2) . . ?
C4 O1 H1O 110(3) . . ?
C10 O2 H2O 121(3) . . ?
C22 S1 C21 89.25(14) . . ?

loop_
_geom_bond_atom_site_label_1
_geom_bond_atom_site_label_2
_geom_bond_distance
_geom_bond_site_symmetry_2
_geom_bond_publ_flag
C1 N1 1.325(4) . ?
C1 N3 1.368(4) . ?
C1 C3 1.466(4) . ?
C2 N3 1.325(4) . ?
C2 N2 1.353(4) . ?
C2 C9 1.474(4) . ?
C3 C8 1.394(4) . ?
C3 C4 1.409(4) . ?
C4 O1 1.365(4) . ?
C4 C5 1.389(4) . ?
C5 C6 1.377(5) . ?
C5 H5 0.9500 . ?
C6 C7 1.386(4) . ?
C6 H6 0.9500 . ?
C7 C8 1.379(4) . ?
C7 H7 0.9500 . ?
C8 H8 0.9500 . ?
C9 C14 1.390(4) . ?
C9 C10 1.403(4) . ?
C10 O2 1.359(3) . ?
C10 C11 1.381(4) . ?
C11 C12 1.390(4) . ?
C11 H11 0.9500 . ?
C12 C13 1.383(4) . ?
C12 H12 0.9500 . ?
C13 C14 1.384(4) . ?
C13 H13 0.9500 . ?
C14 H14 0.9500 . ?
C15 C16 1.384(4) . ?
C15 C20 1.397(4) . ?
C15 N2 1.428(4) . ?
C16 C17 1.381(4) . ?
C16 H16 0.9500 . ?
C17 C18 1.394(4) . ?
C17 H17 0.9500 . ?
C18 C19 1.393(4) . ?
C18 C21 1.463(4) . ?
C19 C20 1.374(4) . ?
C19 H19 0.9500 . ?
C20 H20 0.9500 . ?
C21 N4 1.289(4) . ?
C21 S1 1.767(3) . ?
C22 C23 1.379(4) . ?
C22 C27 1.405(4) . ?
C22 S1 1.740(3) . ?
C23 C24 1.385(4) . ?
C23 H23 0.9500 . ?
C24 C25 1.398(4) . ?
C24 H24 0.9500 . ?
C25 C26 1.375(4) . ?
C25 H25 0.9500 . ?
C26 C27 1.403(4) . ?
C26 H26 0.9500 . ?
C27 N4 1.388(4) . ?
N1 N2 1.367(3) . ?
O1 H1O 0.81(4) . ?
O2 H2O 0.95(4) . ?

loop_
_geom_hbond_atom_site_label_D
_geom_hbond_atom_site_label_H
_geom_hbond_atom_site_label_A
_geom_hbond_distance_DH
_geom_hbond_distance_HA
_geom_hbond_distance_DA
_geom_hbond_angle_DHA
_geom_hbond_site_symmetry_A
O1 H1O N1 0.81(4) 1.92(4) 2.635(3) 146(4) .
O2 H2O N3 0.95(4) 1.81(4) 2.758(3) 175(4) 4_554

loop_
_geom_torsion_atom_site_label_1
_geom_torsion_atom_site_label_2
_geom_torsion_atom_site_label_3
_geom_torsion_atom_site_label_4
_geom_torsion
_geom_torsion_site_symmetry_1
_geom_torsion_site_symmetry_2
_geom_torsion_site_symmetry_3
_geom_torsion_site_symmetry_4
_geom_torsion_publ_flag
N1 C1 C3 C8 -178.1(3) . . . . ?
N3 C1 C3 C8 2.1(4) . . . . ?
N1 C1 C3 C4 1.8(4) . . . . ?
N3 C1 C3 C4 -178.0(3) . . . . ?
C8 C3 C4 O1 -179.9(3) . . . . ?
C1 C3 C4 O1 0.2(4) . . . . ?
C8 C3 C4 C5 0.5(4) . . . . ?
C1 C3 C4 C5 -179.4(3) . . . . ?
O1 C4 C5 C6 180.0(3) . . . . ?
C3 C4 C5 C6 -0.4(5) . . . . ?
C4 C5 C6 C7 0.5(5) . . . . ?
C5 C6 C7 C8 -0.7(5) . . . . ?
C6 C7 C8 C3 0.8(4) . . . . ?
C4 C3 C8 C7 -0.6(4) . . . . ?
C1 C3 C8 C7 179.2(3) . . . . ?
N3 C2 C9 C14 -93.1(3) . . . . ?
N2 C2 C9 C14 88.4(4) . . . . ?
N3 C2 C9 C10 81.9(3) . . . . ?
N2 C2 C9 C10 -96.5(3) . . . . ?
C14 C9 C10 O2 -179.2(3) . . . . ?
C2 C9 C10 O2 5.7(4) . . . . ?
C14 C9 C10 C11 0.1(4) . . . . ?
C2 C9 C10 C11 -175.0(3) . . . . ?
O2 C10 C11 C12 178.7(3) . . . . ?
C9 C10 C11 C12 -0.5(4) . . . . ?
C10 C11 C12 C13 0.2(5) . . . . ?
C11 C12 C13 C14 0.5(5) . . . . ?
C12 C13 C14 C9 -0.9(5) . . . . ?
C10 C9 C14 C13 0.6(4) . . . . ?
C2 C9 C14 C13 175.5(3) . . . . ?
C20 C15 C16 C17 1.4(4) . . . . ?
N2 C15 C16 C17 -179.2(2) . . . . ?
C15 C16 C17 C18 -0.4(4) . . . . ?
C16 C17 C18 C19 -0.9(4) . . . . ?
C16 C17 C18 C21 179.0(2) . . . . ?
C17 C18 C19 C20 1.1(4) . . . . ?
C21 C18 C19 C20 -178.8(3) . . . . ?
C18 C19 C20 C15 -0.1(4) . . . . ?
C16 C15 C20 C19 -1.2(4) . . . . ?
N2 C15 C20 C19 179.3(2) . . . . ?
C19 C18 C21 N4 173.2(3) . . . . ?
C17 C18 C21 N4 -6.7(4) . . . . ?
C19 C18 C21 S1 -6.1(4) . . . . ?
C17 C18 C21 S1 174.0(2) . . . . ?
C27 C22 C23 C24 0.6(4) . . . . ?
S1 C22 C23 C24 178.7(2) . . . . ?
C22 C23 C24 C25 -0.6(4) . . . . ?
C23 C24 C25 C26 -0.3(5) . . . . ?
C24 C25 C26 C27 1.1(4) . . . . ?
C25 C26 C27 N4 -179.8(3) . . . . ?
C25 C26 C27 C22 -1.1(4) . . . . ?
C23 C22 C27 N4 179.1(3) . . . . ?
S1 C22 C27 N4 0.7(3) . . . . ?
C23 C22 C27 C26 0.2(4) . . . . ?
S1 C22 C27 C26 -178.2(2) . . . . ?
N3 C1 N1 N2 0.1(3) . . . . ?
C3 C1 N1 N2 -179.8(2) . . . . ?
N3 C2 N2 N1 0.8(3) . . . . ?
C9 C2 N2 N1 179.4(3) . . . . ?
N3 C2 N2 C15 178.0(3) . . . . ?
C9 C2 N2 C15 -3.4(5) . . . . ?
C1 N1 N2 C2 -0.5(3) . . . . ?
C1 N1 N2 C15 -178.1(2) . . . . ?
C16 C15 N2 C2 24.3(4) . . . . ?
C20 C15 N2 C2 -156.3(3) . . . . ?
C16 C15 N2 N1 -158.8(3) . . . . ?
C20 C15 N2 N1 20.6(4) . . . . ?
N2 C2 N3 C1 -0.7(3) . . . . ?
C9 C2 N3 C1 -179.4(2) . . . . ?
N1 C1 N3 C2 0.4(3) . . . . ?
C3 C1 N3 C2 -179.7(3) . . . . ?
C18 C21 N4 C27 -178.6(2) . . . . ?
S1 C21 N4 C27 0.7(3) . . . . ?
C26 C27 N4 C21 177.9(3) . . . . ?
C22 C27 N4 C21 -0.9(3) . . . . ?
C23 C22 S1 C21 -178.4(3) . . . . ?
C27 C22 S1 C21 -0.2(2) . . . . ?
N4 C21 S1 C22 -0.3(2) . . . . ?
C18 C21 S1 C22 179.1(2) . . . . ?
